data_8104471
loop_
_publ_author_name
'Cordier, G.'
'Ochmann, H.'

_publ_section_title
;
 Crystal structure of tripotassium phyllo-triarsenidoindate
;
_journal_name_full 'Zeitschrift fuer Kristallographie (149,1979-)'
_journal_page_first 295
_journal_page_last 296
_journal_volume 197
_journal_year 1991
_chemical_formula_sum 'As3 In2 K3'
_chemical_name_systematic 'K3 (In2 As3)'
_space_group_IT_number 64
_symmetry_space_group_name_Hall '-C 2ac 2'
_symmetry_space_group_name_H-M 'C m c e'
_cell_angle_alpha 90
_cell_angle_beta 90
_cell_angle_gamma 90
_cell_formula_units_Z 8
_cell_length_a 19.764
_cell_length_b 6.784
_cell_length_c 14.871
_cell_volume 1993.888
_citation_journal_id_ASTM ZEKRDZ
_cod_data_source_file Cordier_ZEKRDZ_1991_1483.cif
_cod_data_source_block As3In2K3
_cod_original_sg_symbol_H-M 'C m c a'
_cod_database_code 8104471

loop_
_symmetry_equiv_pos_as_xyz
x,y,z
-x+1/2,-y,z+1/2
x,-y,-z
-x+1/2,y,-z+1/2
-x,-y,-z
x-1/2,y,-z-1/2
-x,y,z
x-1/2,-y,z-1/2
x+1/2,y+1/2,z
-x+1,-y+1/2,z+1/2
x+1/2,-y+1/2,-z
-x+1,y+1/2,-z+1/2
-x+1/2,-y+1/2,-z
x,y+1/2,-z-1/2
-x+1/2,y+1/2,z
x,-y+1/2,z-1/2

loop_
_atom_site_label
_atom_site_type_symbol
_atom_site_fract_x
_atom_site_fract_y
_atom_site_fract_z
_atom_site_occupancy
_atom_site_U_iso_or_equiv
As1 As-3 0 0.6621 0.6179 1 0.0
As2 As-3 0.1746 0.2747 0.5972 1 0.0
In1 In+3 0.0835 0 0 1 0.0
In2 In+3 0.2609 0 0 1 0.0
K1 K+1 0 0.1487 0.6372 1 0.0
K2 K+1 0.8423 0.7734 0.6765 1 0.0
